data_4029296
loop_
_publ_author_name
'Yang, Li-Jun'
'Li, Shen'
'Wang, Shuai'
'Nie, Jing'
'Ma, Jun-An'

_publ_section_title
;
 Nucleophilic lewis base dependent addition reactions of allenoates with
 trifluoromethylated cyclic ketimines.
;
_journal_issue 8
_journal_name_full 'The Journal of organic chemistry'
_journal_page_first 3547
_journal_page_last 3558
_journal_paper_doi 10.1021/jo500356t
_journal_volume 79
_journal_year 2014
_chemical_formula_sum 'C23 H20 Cl F3 N2 O4'
_chemical_formula_weight 480.86
_chemical_name_systematic
; 
 ? 
;
_space_group_IT_number 2
_symmetry_cell_setting triclinic
_symmetry_space_group_name_Hall '-P 1'
_symmetry_space_group_name_H-M 'P -1'
_atom_sites_solution_hydrogens geom
_atom_sites_solution_primary direct
_atom_sites_solution_secondary difmap
_audit_creation_method SHELXL-97
_cell_angle_alpha 85.56(5)
_cell_angle_beta 85.01(4)
_cell_angle_gamma 80.27(3)
_cell_formula_units_Z 2
_cell_length_a 7.844(11)
_cell_length_b 11.183(15)
_cell_length_c 12.865(19)
_cell_measurement_reflns_used 3019
_cell_measurement_temperature 294(2)
_cell_measurement_theta_max 27.5
_cell_measurement_theta_min 3.2
_cell_volume 1106(3)
_computing_cell_refinement CRYSTALCLEAR
_computing_data_collection CRYSTALCLEAR
_computing_data_reduction CRYSTALCLEAR
_computing_molecular_graphics 'Bruker SHELXTL'
_computing_publication_material 'Bruker SHELXTL'
_computing_structure_refinement 'SHELXL-97 (Sheldrick, 1997)'
_computing_structure_solution 'SHELXS-97 (Sheldrick, 1990)'
_diffrn_ambient_temperature 294(2)
_diffrn_detector_area_resol_mean 13.6612
_diffrn_measured_fraction_theta_full 0.992
_diffrn_measured_fraction_theta_max 0.992
_diffrn_measurement_device_type 'RIGAKU MERCURY375R'
_diffrn_measurement_method 'profile data from \w-scans'
_diffrn_radiation_monochromator graphite
_diffrn_radiation_source 'fine-focus sealed tube'
_diffrn_radiation_type MoK\a
_diffrn_radiation_wavelength 0.71073
_diffrn_reflns_av_R_equivalents 0.0612
_diffrn_reflns_av_sigmaI/netI 0.0636
_diffrn_reflns_limit_h_max 9
_diffrn_reflns_limit_h_min -9
_diffrn_reflns_limit_k_max 13
_diffrn_reflns_limit_k_min -13
_diffrn_reflns_limit_l_max 15
_diffrn_reflns_limit_l_min -15
_diffrn_reflns_number 9413
_diffrn_reflns_theta_full 25.03
_diffrn_reflns_theta_max 25.03
_diffrn_reflns_theta_min 3.19
_exptl_absorpt_coefficient_mu 0.231
_exptl_absorpt_correction_T_max 0.9795
_exptl_absorpt_correction_T_min 0.9234
_exptl_absorpt_correction_type multi-scan
_exptl_crystal_colour COLORLESS
_exptl_crystal_density_diffrn 1.444
_exptl_crystal_density_method 'not measured'
_exptl_crystal_description BLOCK
_exptl_crystal_F_000 496
_exptl_crystal_size_max 0.35
_exptl_crystal_size_mid 0.21
_exptl_crystal_size_min 0.09
_refine_diff_density_max 0.376
_refine_diff_density_min -0.317
_refine_diff_density_rms 0.083
_refine_ls_extinction_coef 0.034(13)
_refine_ls_extinction_expression Fc^*^=kFc[1+0.001xFc^2^\l^3^/sin(2\q)]^-1/4^
_refine_ls_extinction_method SHELXL
_refine_ls_goodness_of_fit_ref 1.149
_refine_ls_hydrogen_treatment constr
_refine_ls_matrix_type full
_refine_ls_number_parameters 301
_refine_ls_number_reflns 3889
_refine_ls_number_restraints 0
_refine_ls_restrained_S_all 1.149
_refine_ls_R_factor_all 0.0949
_refine_ls_R_factor_gt 0.0801
_refine_ls_shift/su_max 0.000
_refine_ls_shift/su_mean 0.000
_refine_ls_structure_factor_coef Fsqd
_refine_ls_weighting_details 'calc w=1/[\s^2^(Fo^2^)+(0.1164P)^2^+2.7078P] where P=(Fo^2^+2Fc^2^)/3'
_refine_ls_weighting_scheme calc
_refine_ls_wR_factor_gt 0.2778
_refine_ls_wR_factor_ref 0.2895
_reflns_number_gt 2909
_reflns_number_total 3889
_reflns_threshold_expression >2sigma(I)
_cod_data_source_file jo500356t_si_002.cif
_cod_data_source_block 120518a
_cod_depositor_comments
;
The following automatic conversions were performed:

'_symmetry_cell_setting' value 'TRICLINIC' changed to 'triclinic'
according to
/usr/data/users/saulius/crontab/automatic-downloads/rss-feeds/ACS/lib/dictionaries/cif_core.dic
dictionary named 'cif_core.dic' version 2.4.2 from
2011-04-26.

'_exptl_absorpt_correction_type' value 'MULTI-SCAN'
changed to 'multi-scan' according to
/usr/data/users/saulius/crontab/automatic-downloads/rss-feeds/ACS/lib/dictionaries/cif_core.dic
dictionary named 'cif_core.dic' version 2.4.2 from
2011-04-26.

'_refine_ls_hydrogen_treatment' value 'CONSTR' changed
to 'constr' according to
/usr/data/users/saulius/crontab/automatic-downloads/rss-feeds/ACS/lib/dictionaries/cif_core.dic
dictionary named 'cif_core.dic' version 2.4.2 from 2011-04-26.

Automatic conversion script
Id: cif_fix_values 2281 2013-09-26 08:29:07Z andrius 

 Adding full bibliography for
 ./tmp-cod-update-bibliographies-12971/cifs/4029296.cif.
;
_cod_original_sg_symbol_H-M P-1
_cod_database_code 4029296

loop_
_symmetry_equiv_pos_as_xyz
'x, y, z'
'-x, -y, -z'

loop_
_atom_site_label
_atom_site_type_symbol
_atom_site_fract_x
_atom_site_fract_y
_atom_site_fract_z
_atom_site_U_iso_or_equiv
_atom_site_adp_type
_atom_site_occupancy
_atom_site_symmetry_multiplicity
_atom_site_calc_flag
_atom_site_refinement_flags
C1 C 0.2814(7) 0.0104(5) 1.0892(4) 0.0432(12) Uani 1 1 d .
H1 H 0.3176 -0.0290 1.1517 0.052 Uiso 1 1 calc R
C2 C 0.2530(6) -0.0576(4) 1.0070(4) 0.0424(12) Uani 1 1 d .
C3 C 0.1984(7) -0.0009(5) 0.9142(4) 0.0465(13) Uani 1 1 d .
H3 H 0.1775 -0.0466 0.8607 0.056 Uiso 1 1 calc R
C4 C 0.1745(7) 0.1252(5) 0.9011(4) 0.0474(13) Uani 1 1 d .
H4 H 0.1400 0.1633 0.8377 0.057 Uiso 1 1 calc R
C5 C 0.2014(6) 0.1957(4) 0.9812(4) 0.0402(11) Uani 1 1 d .
C6 C 0.2524(7) 0.3928(4) 1.0293(4) 0.0460(13) Uani 1 1 d .
C7 C 0.4388(8) 0.3823(5) 1.1758(5) 0.0568(15) Uani 1 1 d .
H7A H 0.3862 0.4474 1.2196 0.068 Uiso 1 1 calc R
H7B H 0.5262 0.4108 1.1265 0.068 Uiso 1 1 calc R
C8 C 0.5129(9) 0.2715(6) 1.2394(5) 0.0597(15) Uani 1 1 d .
H8 H 0.6087 0.2679 1.2781 0.072 Uiso 1 1 calc R
C9 C 0.4282(7) 0.1779(5) 1.2356(4) 0.0456(12) Uani 1 1 d .
C10 C 0.2741(7) 0.2158(4) 1.1658(4) 0.0406(11) Uani 1 1 d .
C11 C 0.2557(6) 0.1360(4) 1.0772(4) 0.0393(11) Uani 1 1 d .
C12 C 0.0991(8) 0.2393(5) 1.2355(5) 0.0531(14) Uani 1 1 d .
C13 C 0.4649(8) 0.0612(5) 1.3005(4) 0.0537(14) Uani 1 1 d .
C14 C 0.6781(9) -0.0697(6) 1.3914(5) 0.0628(16) Uani 1 1 d .
H14A H 0.6715 -0.1366 1.3491 0.075 Uiso 1 1 calc R
H14B H 0.6024 -0.0767 1.4546 0.075 Uiso 1 1 calc R
C15 C 0.8580(11) -0.0741(8) 1.4184(8) 0.095(3) Uani 1 1 d .
H15A H 0.9313 -0.0642 1.3556 0.143 Uiso 1 1 calc R
H15B H 0.8975 -0.1511 1.4541 0.143 Uiso 1 1 calc R
H15C H 0.8624 -0.0099 1.4630 0.143 Uiso 1 1 calc R
C16 C 0.1051(7) 0.3874(5) 0.8721(4) 0.0531(14) Uani 1 1 d .
H16A H 0.0706 0.4730 0.8840 0.064 Uiso 1 1 calc R
H16B H 0.0013 0.3553 0.8606 0.064 Uiso 1 1 calc R
C17 C 0.2292(7) 0.3754(5) 0.7718(4) 0.0495(13) Uani 1 1 d .
C18 C 0.4063(8) 0.3417(5) 0.7757(5) 0.0550(14) Uani 1 1 d .
H18 H 0.4520 0.3252 0.8406 0.066 Uiso 1 1 calc R
C19 C 0.5189(9) 0.3313(6) 0.6857(5) 0.0602(16) Uani 1 1 d .
H19 H 0.6378 0.3098 0.6909 0.072 Uiso 1 1 calc R
C20 C 0.4524(9) 0.3534(6) 0.5884(5) 0.0607(16) Uani 1 1 d .
C21 C 0.2760(10) 0.3891(6) 0.5823(5) 0.0695(19) Uani 1 1 d .
H21 H 0.2303 0.4056 0.5174 0.083 Uiso 1 1 calc R
C22 C 0.1661(9) 0.4004(6) 0.6740(5) 0.0639(16) Uani 1 1 d .
H22 H 0.0476 0.4252 0.6690 0.077 Uiso 1 1 calc R
C23 C 0.7317(11) 0.2903(10) 0.4982(7) 0.103(3) Uani 1 1 d .
H23A H 0.7889 0.3454 0.5307 0.155 Uiso 1 1 calc R
H23B H 0.7838 0.2783 0.4287 0.155 Uiso 1 1 calc R
H23C H 0.7430 0.2137 0.5384 0.155 Uiso 1 1 calc R
N1 N 0.3076(6) 0.3358(4) 1.1219(4) 0.0489(11) Uani 1 1 d .
N2 N 0.1789(6) 0.3243(4) 0.9674(4) 0.0466(11) Uani 1 1 d .
O1 O 0.2730(6) 0.4984(3) 1.0045(3) 0.0604(12) Uani 1 1 d .
O2 O 0.3651(6) -0.0092(4) 1.3222(3) 0.0638(12) Uani 1 1 d .
O3 O 0.6239(6) 0.0458(4) 1.3335(3) 0.0609(11) Uani 1 1 d .
O4 O 0.5506(8) 0.3404(5) 0.4936(4) 0.0868(16) Uani 1 1 d .
F1 F 0.0480(5) 0.1368(3) 1.2774(3) 0.0729(12) Uani 1 1 d .
F2 F -0.0309(5) 0.2979(4) 1.1811(3) 0.0725(11) Uani 1 1 d .
F3 F 0.1086(6) 0.3071(4) 1.3154(3) 0.0829(13) Uani 1 1 d .
Cl1 Cl 0.28014(19) -0.21595(12) 1.02437(12) 0.0558(5) Uani 1 1 d .

loop_
_atom_site_aniso_label
_atom_site_aniso_U_11
_atom_site_aniso_U_22
_atom_site_aniso_U_33
_atom_site_aniso_U_23
_atom_site_aniso_U_13
_atom_site_aniso_U_12
C1 0.046(3) 0.038(3) 0.046(3) 0.002(2) -0.006(2) -0.010(2)
C2 0.040(3) 0.033(2) 0.054(3) -0.004(2) 0.001(2) -0.008(2)
C3 0.046(3) 0.047(3) 0.048(3) -0.011(2) -0.002(2) -0.009(2)
C4 0.048(3) 0.047(3) 0.046(3) 0.005(2) -0.002(2) -0.009(2)
C5 0.037(3) 0.034(2) 0.047(3) 0.003(2) 0.006(2) -0.004(2)
C6 0.047(3) 0.030(2) 0.057(3) -0.003(2) 0.015(2) -0.003(2)
C7 0.069(4) 0.042(3) 0.061(3) -0.009(3) 0.008(3) -0.019(3)
C8 0.068(4) 0.058(4) 0.058(3) -0.003(3) -0.003(3) -0.022(3)
C9 0.052(3) 0.041(3) 0.044(3) -0.003(2) 0.002(2) -0.013(2)
C10 0.049(3) 0.030(2) 0.043(3) -0.002(2) 0.005(2) -0.011(2)
C11 0.037(3) 0.037(3) 0.042(3) 0.000(2) 0.006(2) -0.009(2)
C12 0.055(3) 0.050(3) 0.053(3) -0.001(3) 0.007(3) -0.010(3)
C13 0.066(4) 0.052(3) 0.044(3) -0.003(3) -0.006(3) -0.010(3)
C14 0.072(4) 0.054(4) 0.060(4) 0.001(3) -0.008(3) -0.005(3)
C15 0.089(6) 0.078(5) 0.123(7) 0.016(5) -0.049(5) -0.017(4)
C16 0.047(3) 0.045(3) 0.060(3) 0.015(3) 0.000(3) 0.002(2)
C17 0.053(3) 0.037(3) 0.054(3) 0.009(2) 0.001(2) -0.003(2)
C18 0.053(3) 0.055(3) 0.056(3) 0.004(3) -0.001(3) -0.011(3)
C19 0.058(4) 0.056(4) 0.065(4) -0.004(3) 0.009(3) -0.014(3)
C20 0.079(4) 0.051(3) 0.052(3) -0.001(3) 0.008(3) -0.018(3)
C21 0.089(5) 0.066(4) 0.047(3) 0.005(3) -0.003(3) 0.003(4)
C22 0.064(4) 0.058(4) 0.064(4) 0.006(3) -0.009(3) 0.004(3)
C23 0.083(6) 0.140(8) 0.086(6) -0.037(6) 0.035(5) -0.020(5)
N1 0.062(3) 0.033(2) 0.051(3) 0.0001(19) 0.009(2) -0.012(2)
N2 0.049(3) 0.035(2) 0.052(3) 0.0036(19) 0.003(2) -0.0015(18)
O1 0.068(3) 0.034(2) 0.075(3) 0.0054(19) 0.015(2) -0.0090(18)
O2 0.069(3) 0.060(3) 0.067(3) 0.013(2) -0.009(2) -0.026(2)
O3 0.064(3) 0.055(2) 0.066(3) 0.008(2) -0.014(2) -0.015(2)
O4 0.096(4) 0.104(4) 0.056(3) -0.003(3) 0.017(3) -0.017(3)
F1 0.067(2) 0.059(2) 0.086(3) 0.0157(19) 0.0261(19) -0.0156(18)
F2 0.052(2) 0.076(3) 0.079(2) 0.005(2) 0.0139(18) 0.0063(18)
F3 0.085(3) 0.090(3) 0.074(2) -0.034(2) 0.027(2) -0.018(2)
Cl1 0.0590(9) 0.0332(7) 0.0754(10) -0.0055(6) -0.0057(7) -0.0071(6)

loop_
_atom_type_symbol
_atom_type_description
_atom_type_scat_dispersion_real
_atom_type_scat_dispersion_imag
_atom_type_scat_source
C C 0.0033 0.0016 'International Tables Vol C Tables 4.2.6.8 and 6.1.1.4'
H H 0.0000 0.0000 'International Tables Vol C Tables 4.2.6.8 and 6.1.1.4'
N N 0.0061 0.0033 'International Tables Vol C Tables 4.2.6.8 and 6.1.1.4'
O O 0.0106 0.0060 'International Tables Vol C Tables 4.2.6.8 and 6.1.1.4'
F F 0.0171 0.0103 'International Tables Vol C Tables 4.2.6.8 and 6.1.1.4'
Cl Cl 0.1484 0.1585 'International Tables Vol C Tables 4.2.6.8 and 6.1.1.4'

loop_
_geom_angle_atom_site_label_1
_geom_angle_atom_site_label_2
_geom_angle_atom_site_label_3
_geom_angle
C11 C1 C2 120.0(5)
C11 C1 H1 120.0
C2 C1 H1 120.0
C3 C2 C1 120.8(5)
C3 C2 Cl1 119.6(4)
C1 C2 Cl1 119.6(4)
C2 C3 C4 119.5(5)
C2 C3 H3 120.2
C4 C3 H3 120.2
C3 C4 C5 121.2(5)
C3 C4 H4 119.4
C5 C4 H4 119.4
C4 C5 N2 121.3(5)
C4 C5 C11 118.7(5)
N2 C5 C11 120.0(5)
O1 C6 N2 123.3(5)
O1 C6 N1 120.7(5)
N2 C6 N1 116.0(4)
N1 C7 C8 101.3(5)
N1 C7 H7A 111.5
C8 C7 H7A 111.5
N1 C7 H7B 111.5
C8 C7 H7B 111.5
H7A C7 H7B 109.3
C9 C8 C7 113.5(6)
C9 C8 H8 123.3
C7 C8 H8 123.3
C8 C9 C13 124.0(6)
C8 C9 C10 109.7(5)
C13 C9 C10 125.9(5)
N1 C10 C11 109.8(4)
N1 C10 C9 100.9(4)
C11 C10 C9 118.9(4)
N1 C10 C12 106.3(4)
C11 C10 C12 109.9(4)
C9 C10 C12 110.1(4)
C1 C11 C5 119.7(5)
C1 C11 C10 122.7(5)
C5 C11 C10 117.5(4)
F2 C12 F1 106.2(5)
F2 C12 F3 106.4(5)
F1 C12 F3 106.3(5)
F2 C12 C10 111.9(5)
F1 C12 C10 112.9(5)
F3 C12 C10 112.5(5)
O2 C13 O3 123.9(6)
O2 C13 C9 125.4(6)
O3 C13 C9 110.7(5)
O3 C14 C15 108.4(6)
O3 C14 H14A 110.0
C15 C14 H14A 110.0
O3 C14 H14B 110.0
C15 C14 H14B 110.0
H14A C14 H14B 108.4
C14 C15 H15A 109.5
C14 C15 H15B 109.5
H15A C15 H15B 109.5
C14 C15 H15C 109.5
H15A C15 H15C 109.5
H15B C15 H15C 109.5
N2 C16 C17 114.7(4)
N2 C16 H16A 108.6
C17 C16 H16A 108.6
N2 C16 H16B 108.6
C17 C16 H16B 108.6
H16A C16 H16B 107.6
C18 C17 C22 117.3(6)
C18 C17 C16 122.0(5)
C22 C17 C16 120.8(5)
C17 C18 C19 122.3(6)
C17 C18 H18 118.9
C19 C18 H18 118.9
C20 C19 C18 119.5(6)
C20 C19 H19 120.2
C18 C19 H19 120.2
C21 C20 C19 119.4(6)
C21 C20 O4 115.9(6)
C19 C20 O4 124.7(7)
C20 C21 C22 119.9(6)
C20 C21 H21 120.1
C22 C21 H21 120.1
C17 C22 C21 121.6(6)
C17 C22 H22 119.2
C21 C22 H22 119.2
O4 C23 H23A 109.5
O4 C23 H23B 109.5
H23A C23 H23B 109.5
O4 C23 H23C 109.5
H23A C23 H23C 109.5
H23B C23 H23C 109.5
C6 N1 C10 125.9(5)
C6 N1 C7 120.0(4)
C10 N1 C7 113.0(4)
C6 N2 C5 122.1(5)
C6 N2 C16 116.6(5)
C5 N2 C16 120.1(5)
C13 O3 C14 115.3(5)
C20 O4 C23 116.7(6)

loop_
_geom_bond_atom_site_label_1
_geom_bond_atom_site_label_2
_geom_bond_distance
C1 C11 1.383(7)
C1 C2 1.403(7)
C1 H1 0.9300
C2 C3 1.375(8)
C2 Cl1 1.746(5)
C3 C4 1.389(8)
C3 H3 0.9300
C4 C5 1.395(8)
C4 H4 0.9300
C5 N2 1.418(7)
C5 C11 1.422(7)
C6 O1 1.233(6)
C6 N2 1.370(7)
C6 N1 1.375(7)
C7 N1 1.473(8)
C7 C8 1.492(9)
C7 H7A 0.9700
C7 H7B 0.9700
C8 C9 1.337(8)
C8 H8 0.9300
C9 C13 1.493(8)
C9 C10 1.550(8)
C10 N1 1.471(6)
C10 C11 1.532(7)
C10 C12 1.568(8)
C12 F2 1.336(7)
C12 F1 1.337(7)
C12 F3 1.337(7)
C13 O2 1.202(7)
C13 O3 1.332(7)
C14 O3 1.457(8)
C14 C15 1.474(10)
C14 H14A 0.9700
C14 H14B 0.9700
C15 H15A 0.9600
C15 H15B 0.9600
C15 H15C 0.9600
C16 N2 1.479(7)
C16 C17 1.548(8)
C16 H16A 0.9700
C16 H16B 0.9700
C17 C18 1.380(8)
C17 C22 1.384(9)
C18 C19 1.393(9)
C18 H18 0.9300
C19 C20 1.387(9)
C19 H19 0.9300
C20 C21 1.381(10)
C20 O4 1.389(8)
C21 C22 1.399(9)
C21 H21 0.9300
C22 H22 0.9300
C23 O4 1.441(11)
C23 H23A 0.9600
C23 H23B 0.9600
C23 H23C 0.9600

loop_
_geom_torsion_atom_site_label_1
_geom_torsion_atom_site_label_2
_geom_torsion_atom_site_label_3
_geom_torsion_atom_site_label_4
_geom_torsion
C11 C1 C2 C3 -0.4(8)
C11 C1 C2 Cl1 -178.2(4)
C1 C2 C3 C4 1.3(8)
Cl1 C2 C3 C4 179.1(4)
C2 C3 C4 C5 -1.4(8)
C3 C4 C5 N2 179.3(5)
C3 C4 C5 C11 0.6(8)
N1 C7 C8 C9 -6.7(7)
C7 C8 C9 C13 -173.6(5)
C7 C8 C9 C10 -0.9(7)
C8 C9 C10 N1 8.1(6)
C13 C9 C10 N1 -179.3(5)
C8 C9 C10 C11 128.1(5)
C13 C9 C10 C11 -59.4(7)
C8 C9 C10 C12 -103.9(5)
C13 C9 C10 C12 68.7(6)
C2 C1 C11 C5 -0.4(7)
C2 C1 C11 C10 176.3(4)
C4 C5 C11 C1 0.3(7)
N2 C5 C11 C1 -178.4(4)
C4 C5 C11 C10 -176.6(4)
N2 C5 C11 C10 4.7(7)
N1 C10 C11 C1 157.8(5)
C9 C10 C11 C1 42.5(7)
C12 C10 C11 C1 -85.7(6)
N1 C10 C11 C5 -25.4(6)
C9 C10 C11 C5 -140.7(5)
C12 C10 C11 C5 91.1(5)
N1 C10 C12 F2 57.5(6)
C11 C10 C12 F2 -61.2(6)
C9 C10 C12 F2 165.9(4)
N1 C10 C12 F1 177.3(5)
C11 C10 C12 F1 58.6(6)
C9 C10 C12 F1 -74.3(6)
N1 C10 C12 F3 -62.3(6)
C11 C10 C12 F3 179.0(5)
C9 C10 C12 F3 46.1(6)
C8 C9 C13 O2 157.5(6)
C10 C9 C13 O2 -14.0(9)
C8 C9 C13 O3 -21.4(8)
C10 C9 C13 O3 167.1(5)
N2 C16 C17 C18 -18.5(8)
N2 C16 C17 C22 162.5(5)
C22 C17 C18 C19 -0.7(9)
C16 C17 C18 C19 -179.7(5)
C17 C18 C19 C20 -1.1(9)
C18 C19 C20 C21 2.1(10)
C18 C19 C20 O4 -176.8(6)
C19 C20 C21 C22 -1.2(10)
O4 C20 C21 C22 177.7(6)
C18 C17 C22 C21 1.5(9)
C16 C17 C22 C21 -179.4(6)
C20 C21 C22 C17 -0.6(10)
O1 C6 N1 C10 172.8(5)
N2 C6 N1 C10 -8.7(7)
O1 C6 N1 C7 -19.7(7)
N2 C6 N1 C7 158.8(5)
C11 C10 N1 C6 29.1(7)
C9 C10 N1 C6 155.4(5)
C12 C10 N1 C6 -89.7(6)
C11 C10 N1 C7 -139.1(5)
C9 C10 N1 C7 -12.8(5)
C12 C10 N1 C7 102.1(5)
C8 C7 N1 C6 -156.6(5)
C8 C7 N1 C10 12.4(6)
O1 C6 N2 C5 161.1(5)
N1 C6 N2 C5 -17.3(7)
O1 C6 N2 C16 -6.7(7)
N1 C6 N2 C16 174.8(4)
C4 C5 N2 C6 -159.7(5)
C11 C5 N2 C6 19.0(7)
C4 C5 N2 C16 7.7(7)
C11 C5 N2 C16 -173.6(4)
C17 C16 N2 C6 94.7(6)
C17 C16 N2 C5 -73.4(6)
O2 C13 O3 C14 5.4(9)
C9 C13 O3 C14 -175.8(5)
C15 C14 O3 C13 177.8(6)
C21 C20 O4 C23 -173.2(7)
C19 C20 O4 C23 5.6(10)
